data_7213901
loop_
_publ_author_name
'Nesterova, Oksana V.'
'Kirillova, Marina V.'
'Guedes da Silva, M. F\'atima C.'
'Bo\<ca, Roman'
'Pombeiro, Armando J. L.'

_publ_section_title
;
 How to force a classical chelating ligand to a metal non-chelating
 bridge: the observation of a rare coordination mode of diethanolamine in
 the 1D complex {[Cu2(Piv)4(H3tBuDea)](Piv)}n
;
_journal_issue 5
_journal_name_full CrystEngComm
_journal_page_first 775
_journal_paper_doi 10.1039/c3ce41657g
_journal_volume 16
_journal_year 2014
_chemical_formula_moiety 'C28 H56 Cu2 N O10, C5 H9 O2'
_chemical_formula_sum 'C33 H65 Cu2 N O12'
_chemical_formula_weight 794.94
_chemical_name_systematic
;
?
;
_space_group_IT_number 14
_symmetry_cell_setting monoclinic
_symmetry_space_group_name_Hall '-P 2yn'
_symmetry_space_group_name_H-M 'P 1 21/n 1'
_atom_sites_solution_hydrogens geom
_atom_sites_solution_primary direct
_atom_sites_solution_secondary difmap
_audit_creation_method SHELXL-97
_cell_angle_alpha 90.00
_cell_angle_beta 110.307(5)
_cell_angle_gamma 90.00
_cell_formula_units_Z 4
_cell_length_a 18.3217(18)
_cell_length_b 11.4532(13)
_cell_length_c 21.918(2)
_cell_measurement_reflns_used 7709
_cell_measurement_temperature 150(2)
_cell_measurement_theta_max 24.66
_cell_measurement_theta_min 2.51
_cell_volume 4313.5(8)
_computing_cell_refinement 'Bruker SAINT'
_computing_data_collection 'Bruker APEX2'
_computing_data_reduction 'Bruker SAINT'
_computing_molecular_graphics 'Bruker SHELXTL'
_computing_publication_material 'Bruker SHELXTL'
_computing_structure_refinement 'SHELXL-97 (Sheldrick, 2008)'
_computing_structure_solution 'SHELXS-97 (Sheldrick, 2008)'
_diffrn_ambient_temperature 150(2)
_diffrn_measured_fraction_theta_full 0.999
_diffrn_measured_fraction_theta_max 0.999
_diffrn_measurement_device_type 'Bruker APEX-II CCD'
_diffrn_measurement_method '\f and \w scans'
_diffrn_radiation_monochromator graphite
_diffrn_radiation_source 'fine-focus sealed tube'
_diffrn_radiation_type MoK\a
_diffrn_radiation_wavelength 0.71069
_diffrn_reflns_av_R_equivalents 0.0603
_diffrn_reflns_av_sigmaI/netI 0.0527
_diffrn_reflns_limit_h_max 22
_diffrn_reflns_limit_h_min -22
_diffrn_reflns_limit_k_max 13
_diffrn_reflns_limit_k_min -13
_diffrn_reflns_limit_l_max 26
_diffrn_reflns_limit_l_min -26
_diffrn_reflns_number 40413
_diffrn_reflns_theta_full 25.68
_diffrn_reflns_theta_max 25.68
_diffrn_reflns_theta_min 2.79
_exptl_absorpt_coefficient_mu 1.038
_exptl_absorpt_correction_T_max 0.9
_exptl_absorpt_correction_T_min 0.8
_exptl_absorpt_correction_type multi-scan
_exptl_absorpt_process_details SADABS
_exptl_crystal_colour BLUE
_exptl_crystal_density_diffrn 1.224
_exptl_crystal_density_method 'not measured'
_exptl_crystal_description PRISM
_exptl_crystal_F_000 1696
_exptl_crystal_size_max 0.41
_exptl_crystal_size_mid 0.32
_exptl_crystal_size_min 0.22
_platon_squeeze_details
;
;
_refine_diff_density_max 1.230
_refine_diff_density_min -0.566
_refine_diff_density_rms 0.078
_refine_ls_extinction_method none
_refine_ls_goodness_of_fit_ref 1.010
_refine_ls_hydrogen_treatment constr
_refine_ls_matrix_type full
_refine_ls_number_parameters 483
_refine_ls_number_reflns 8187
_refine_ls_number_restraints 30
_refine_ls_restrained_S_all 1.008
_refine_ls_R_factor_all 0.0779
_refine_ls_R_factor_gt 0.0489
_refine_ls_shift/su_max 0.001
_refine_ls_shift/su_mean 0.000
_refine_ls_structure_factor_coef Fsqd
_refine_ls_weighting_details 'calc w=1/[\s^2^(Fo^2^)+(0.0653P)^2^+5.2870P] where P=(Fo^2^+2Fc^2^)/3'
_refine_ls_weighting_scheme calc
_refine_ls_wR_factor_gt 0.1194
_refine_ls_wR_factor_ref 0.1347
_reflns_number_gt 5847
_reflns_number_total 8187
_reflns_threshold_expression >2sigma(I)
_cod_data_source_file c3ce41657g.txt
_cod_data_source_block NOV116
_cod_depositor_comments
;
The following automatic conversions were performed:

'_symmetry_cell_setting' value 'MONOCLINIC' changed to 'monoclinic'
according to
/usr/data/users/saulius/automatic-downloads/current/RSC/lib/dictionaries/cif_core.dic
dictionary named 'cif_core.dic' version 2.4.2 from
2011-04-26.

'_exptl_absorpt_correction_type' value 'MULTI-SCAN'
changed to 'multi-scan' according to
/usr/data/users/saulius/automatic-downloads/current/RSC/lib/dictionaries/cif_core.dic
dictionary named 'cif_core.dic' version 2.4.2 from 2011-04-26.

Automatic conversion script
Id: cif_fix_values 2281 2013-09-26 08:29:07Z andrius 
;
_cod_original_sg_symbol_H-M 'P 21/n'
_cod_database_code 7213901

loop_
_symmetry_equiv_pos_as_xyz
'x, y, z'
'-x+1/2, y+1/2, -z+1/2'
'-x, -y, -z'
'x-1/2, -y-1/2, z-1/2'

loop_
_atom_site_label
_atom_site_type_symbol
_atom_site_fract_x
_atom_site_fract_y
_atom_site_fract_z
_atom_site_U_iso_or_equiv
_atom_site_adp_type
_atom_site_occupancy
_atom_site_symmetry_multiplicity
_atom_site_calc_flag
_atom_site_refinement_flags
_atom_site_disorder_assembly
_atom_site_disorder_group
C1 C 0.1726(2) -0.1174(3) 0.88063(17) 0.0328(9) Uani 1 1 d . . .
H1A H 0.1167 -0.1343 0.8710 0.039 Uiso 1 1 calc R . .
H1B H 0.2007 -0.1929 0.8876 0.039 Uiso 1 1 calc R . .
C2 C 0.2027(2) -0.0457(4) 0.94213(17) 0.0327(9) Uani 1 1 d . . .
H2A H 0.2101 -0.0967 0.9803 0.039 Uiso 1 1 calc R . .
H2B H 0.2538 -0.0118 0.9461 0.039 Uiso 1 1 calc R . .
C3 C 0.2615(2) -0.0844(3) 0.81847(17) 0.0286(8) Uani 1 1 d . . .
H3A H 0.2918 -0.1300 0.8573 0.034 Uiso 1 1 calc R . .
H3B H 0.2539 -0.1341 0.7798 0.034 Uiso 1 1 calc R . .
C4 C 0.3078(2) 0.0215(4) 0.81393(17) 0.0314(9) Uani 1 1 d . . .
H4A H 0.3539 -0.0033 0.8034 0.038 Uiso 1 1 calc R . .
H4B H 0.2756 0.0725 0.7783 0.038 Uiso 1 1 calc R . .
C5 C 0.1133(2) -0.0759(3) 0.75928(17) 0.0293(8) Uani 1 1 d . . .
C6 C 0.0407(2) -0.0250(4) 0.7682(2) 0.0416(10) Uani 1 1 d . . .
H6A H 0.0504 0.0564 0.7824 0.062 Uiso 1 1 calc R . .
H6B H 0.0279 -0.0703 0.8011 0.062 Uiso 1 1 calc R . .
H6C H -0.0029 -0.0286 0.7268 0.062 Uiso 1 1 calc R . .
C7 C 0.1041(2) -0.2057(4) 0.7432(2) 0.0405(10) Uani 1 1 d . . .
H7A H 0.0613 -0.2172 0.7019 0.061 Uiso 1 1 calc R . .
H7B H 0.0925 -0.2474 0.7779 0.061 Uiso 1 1 calc R . .
H7C H 0.1524 -0.2361 0.7397 0.061 Uiso 1 1 calc R . .
C8 C 0.1302(2) -0.0074(4) 0.70588(18) 0.0374(10) Uani 1 1 d . . .
H8A H 0.1748 -0.0422 0.6977 0.056 Uiso 1 1 calc R . .
H8B H 0.1420 0.0739 0.7197 0.056 Uiso 1 1 calc R . .
H8C H 0.0845 -0.0099 0.6659 0.056 Uiso 1 1 calc R . .
C11 C 0.0959(2) -0.1104(3) 1.09343(17) 0.0297(8) Uani 1 1 d . A .
C12 C 0.1563(2) -0.1715(4) 1.1509(2) 0.0489(12) Uani 1 1 d . . .
C13 C 0.2356(6) -0.1359(15) 1.1592(6) 0.084(5) Uani 0.649(16) 1 d P A 2
H13A H 0.2724 -0.1841 1.1929 0.127 Uiso 0.649(16) 1 calc PR A 2
H13B H 0.2428 -0.0537 1.1723 0.127 Uiso 0.649(16) 1 calc PR A 2
H13C H 0.2448 -0.1460 1.1181 0.127 Uiso 0.649(16) 1 calc PR A 2
C14 C 0.1481(10) -0.3039(10) 1.1285(9) 0.165(10) Uani 0.649(16) 1 d PU A 2
H14A H 0.1863 -0.3513 1.1617 0.247 Uiso 0.649(16) 1 calc PR A 2
H14B H 0.1574 -0.3107 1.0872 0.247 Uiso 0.649(16) 1 calc PR A 2
H14C H 0.0955 -0.3317 1.1227 0.247 Uiso 0.649(16) 1 calc PR A 2
C15 C 0.1348(7) -0.164(2) 1.2100(5) 0.130(9) Uani 0.649(16) 1 d PU A 2
H15A H 0.0791 -0.1795 1.1986 0.194 Uiso 0.649(16) 1 calc PR A 2
H15B H 0.1465 -0.0852 1.2287 0.194 Uiso 0.649(16) 1 calc PR A 2
H15C H 0.1647 -0.2214 1.2420 0.194 Uiso 0.649(16) 1 calc PR A 2
C21 C 0.0393(2) 0.1854(3) 1.06680(17) 0.0282(8) Uani 1 1 d . A .
C22 C 0.0667(3) 0.2973(4) 1.1056(2) 0.0431(11) Uani 1 1 d . . .
C23 C 0.1489(4) 0.3123(9) 1.1251(6) 0.200(6) Uani 1 1 d . . .
H23A H 0.1626 0.3925 1.1404 0.300 Uiso 1 1 calc R . .
H23B H 0.1656 0.2972 1.0879 0.300 Uiso 1 1 calc R . .
H23C H 0.1750 0.2576 1.1602 0.300 Uiso 1 1 calc R . .
C24 C 0.0349(6) 0.3978(6) 1.0542(4) 0.138(4) Uani 1 1 d . . .
H24A H 0.0554 0.4730 1.0742 0.208 Uiso 1 1 calc R . .
H24B H -0.0221 0.3990 1.0395 0.208 Uiso 1 1 calc R . .
H24C H 0.0516 0.3839 1.0170 0.208 Uiso 1 1 calc R . .
C25 C 0.0291(5) 0.3193(6) 1.1540(4) 0.120(3) Uani 1 1 d . . .
H25A H 0.0406 0.2547 1.1852 0.180 Uiso 1 1 calc R . .
H25B H -0.0273 0.3254 1.1319 0.180 Uiso 1 1 calc R . .
H25C H 0.0490 0.3923 1.1770 0.180 Uiso 1 1 calc R . .
C31 C 0.5621(2) 0.1943(3) 0.99208(17) 0.0292(8) Uani 1 1 d . . .
C32 C 0.5968(2) 0.3149(3) 0.9883(2) 0.0372(9) Uani 1 1 d . . .
C33 C 0.5398(3) 0.3922(5) 0.9390(3) 0.084(2) Uani 1 1 d . . .
H33A H 0.5601 0.4721 0.9434 0.126 Uiso 1 1 calc R . .
H33B H 0.4900 0.3916 0.9463 0.126 Uiso 1 1 calc R . .
H33C H 0.5322 0.3632 0.8951 0.126 Uiso 1 1 calc R . .
C34 C 0.6151(4) 0.3717(5) 1.0561(3) 0.084(2) Uani 1 1 d . . .
H34A H 0.6490 0.3198 1.0896 0.126 Uiso 1 1 calc R . .
H34B H 0.5665 0.3845 1.0644 0.126 Uiso 1 1 calc R . .
H34C H 0.6414 0.4466 1.0573 0.126 Uiso 1 1 calc R . .
C35 C 0.6713(4) 0.3020(5) 0.9766(4) 0.098(2) Uani 1 1 d . . .
H35A H 0.6615 0.2658 0.9340 0.147 Uiso 1 1 calc R . .
H35B H 0.7067 0.2526 1.0106 0.147 Uiso 1 1 calc R . .
H35C H 0.6949 0.3790 0.9775 0.147 Uiso 1 1 calc R . .
C41 C 0.5507(2) -0.0859(3) 0.91704(18) 0.0328(9) Uani 1 1 d . . .
C42 C 0.5795(2) -0.1363(4) 0.86469(19) 0.0429(11) Uani 1 1 d . . .
C43 C 0.6639(4) -0.1647(8) 0.8918(3) 0.120(3) Uani 1 1 d . . .
H43A H 0.6722 -0.2299 0.9225 0.180 Uiso 1 1 calc R . .
H43B H 0.6929 -0.0963 0.9144 0.180 Uiso 1 1 calc R . .
H43C H 0.6821 -0.1868 0.8563 0.180 Uiso 1 1 calc R . .
C44 C 0.5280(5) -0.2353(7) 0.8333(4) 0.139(4) Uani 1 1 d . . .
H44A H 0.5407 -0.2624 0.7958 0.209 Uiso 1 1 calc R . .
H44B H 0.4736 -0.2097 0.8188 0.209 Uiso 1 1 calc R . .
H44C H 0.5356 -0.2993 0.8646 0.209 Uiso 1 1 calc R . .
C45 C 0.5704(4) -0.0408(6) 0.8128(3) 0.085(2) Uani 1 1 d . . .
H45A H 0.5998 0.0287 0.8335 0.127 Uiso 1 1 calc R . .
H45B H 0.5152 -0.0207 0.7924 0.127 Uiso 1 1 calc R . .
H45C H 0.5904 -0.0699 0.7796 0.127 Uiso 1 1 calc R . .
C51 C 0.1966(2) 0.2718(3) 0.85185(17) 0.0297(8) Uani 1 1 d . . .
C52 C 0.1665(2) 0.3712(3) 0.88341(18) 0.0331(9) Uani 1 1 d . . .
C53 C 0.0810(3) 0.3510(4) 0.8761(3) 0.0553(13) Uani 1 1 d . . .
H53A H 0.0490 0.3495 0.8299 0.083 Uiso 1 1 calc R . .
H53B H 0.0634 0.4143 0.8977 0.083 Uiso 1 1 calc R . .
H53C H 0.0762 0.2762 0.8961 0.083 Uiso 1 1 calc R . .
C54 C 0.1743(3) 0.4882(4) 0.8532(2) 0.0460(11) Uani 1 1 d . . .
H54A H 0.2289 0.5015 0.8582 0.069 Uiso 1 1 calc R . .
H54B H 0.1565 0.5508 0.8752 0.069 Uiso 1 1 calc R . .
H54C H 0.1425 0.4877 0.8069 0.069 Uiso 1 1 calc R . .
C55 C 0.2171(3) 0.3701(5) 0.9555(2) 0.0623(14) Uani 1 1 d . . .
H55A H 0.2093 0.2964 0.9751 0.093 Uiso 1 1 calc R . .
H55B H 0.2024 0.4354 0.9776 0.093 Uiso 1 1 calc R . .
H55C H 0.2719 0.3776 0.9598 0.093 Uiso 1 1 calc R . .
O1 O 0.14971(14) 0.0461(2) 0.94186(12) 0.0301(6) Uani 1 1 d . . .
H1O H 0.1574 0.1216 0.9271 0.036 Uiso 1 1 calc R . .
O2 O 0.33265(13) 0.0851(2) 0.87311(11) 0.0301(6) Uani 1 1 d . . .
H2 H 0.3041 0.1518 0.8775 0.036 Uiso 1 1 calc R . .
O11 O 0.11815(15) -0.0746(3) 1.04873(12) 0.0397(7) Uani 1 1 d . . .
O12 O 0.02832(15) -0.1005(2) 1.09447(12) 0.0380(7) Uani 1 1 d . . .
O21 O 0.07358(15) 0.1564(2) 1.02855(13) 0.0376(7) Uani 1 1 d . . .
O22 O -0.01587(16) 0.1291(2) 1.07420(13) 0.0369(7) Uani 1 1 d . . .
O31 O 0.49396(15) 0.1752(2) 0.95509(13) 0.0403(7) Uani 1 1 d . . .
O32 O 0.60434(15) 0.1233(2) 1.03312(13) 0.0367(6) Uani 1 1 d . . .
O41 O 0.48417(16) -0.0413(3) 0.89738(12) 0.0418(7) Uani 1 1 d . . .
O42 O 0.59489(15) -0.0932(3) 0.97546(13) 0.0405(7) Uani 1 1 d . . .
Cu1 Cu 0.05253(2) 0.01684(4) 0.97420(2) 0.02375(13) Uani 1 1 d . . .
Cu2 Cu 0.43607(2) 0.03140(4) 0.954515(19) 0.02571(13) Uani 1 1 d . . .
N1 N 0.18251(16) -0.0562(3) 0.82279(13) 0.0237(6) Uani 1 1 d . . .
H1N H 0.1831 0.0234 0.8315 0.028 Uiso 1 1 calc R . .
C14A C 0.1903(13) -0.0579(19) 1.2008(9) 0.101(10) Uani 0.351(16) 1 d P A 1
H14D H 0.1500 -0.0305 1.2173 0.152 Uiso 0.351(16) 1 calc PR A 1
H14E H 0.2044 0.0054 1.1769 0.152 Uiso 0.351(16) 1 calc PR A 1
H14F H 0.2363 -0.0821 1.2373 0.152 Uiso 0.351(16) 1 calc PR A 1
C13A C 0.1241(11) -0.263(2) 1.1798(12) 0.083(8) Uani 0.351(16) 1 d P A 1
H13D H 0.1626 -0.2864 1.2217 0.124 Uiso 0.351(16) 1 calc PR A 1
H13E H 0.1108 -0.3310 1.1507 0.124 Uiso 0.351(16) 1 calc PR A 1
H13F H 0.0771 -0.2345 1.1867 0.124 Uiso 0.351(16) 1 calc PR A 1
C15A C 0.2241(12) -0.217(3) 1.1352(12) 0.079(8) Uani 0.351(16) 1 d PU A 1
H15D H 0.2561 -0.2668 1.1709 0.119 Uiso 0.351(16) 1 calc PR A 1
H15E H 0.2554 -0.1517 1.1293 0.119 Uiso 0.351(16) 1 calc PR A 1
H15F H 0.2053 -0.2632 1.0950 0.119 Uiso 0.351(16) 1 calc PR A 1
O51 O 0.16581(18) 0.1737(2) 0.84825(14) 0.0445(7) Uani 1 1 d U . .
O52 O 0.2556(2) 0.2883(3) 0.83740(19) 0.0655(10) Uani 1 1 d U . .

loop_
_atom_site_aniso_label
_atom_site_aniso_U_11
_atom_site_aniso_U_22
_atom_site_aniso_U_33
_atom_site_aniso_U_23
_atom_site_aniso_U_13
_atom_site_aniso_U_12
C1 0.044(2) 0.031(2) 0.031(2) 0.0066(16) 0.0232(18) 0.0067(18)
C2 0.027(2) 0.050(3) 0.0258(18) 0.0059(17) 0.0151(16) 0.0132(18)
C3 0.0247(19) 0.037(2) 0.0244(18) -0.0028(16) 0.0083(15) 0.0070(16)
C4 0.0223(18) 0.050(2) 0.0228(18) -0.0040(17) 0.0096(15) 0.0023(17)
C5 0.0261(19) 0.035(2) 0.0259(18) 0.0007(16) 0.0079(16) -0.0021(16)
C6 0.026(2) 0.047(3) 0.052(3) 0.000(2) 0.0135(19) 0.0005(19)
C7 0.041(2) 0.039(2) 0.041(2) -0.0066(19) 0.014(2) -0.0079(19)
C8 0.034(2) 0.048(3) 0.0248(19) 0.0051(17) 0.0042(17) -0.0048(19)
C11 0.031(2) 0.031(2) 0.0280(19) 0.0028(16) 0.0111(17) 0.0013(17)
C12 0.035(2) 0.068(3) 0.044(2) 0.024(2) 0.013(2) 0.005(2)
C13 0.032(5) 0.146(13) 0.069(8) 0.040(8) 0.010(5) -0.004(7)
C14 0.176(18) 0.057(7) 0.176(16) 0.033(9) -0.048(14) 0.034(9)
C15 0.076(8) 0.28(3) 0.040(6) 0.073(10) 0.029(6) 0.066(13)
C21 0.030(2) 0.026(2) 0.0316(19) 0.0001(16) 0.0145(17) 0.0022(16)
C22 0.047(3) 0.041(2) 0.052(3) -0.016(2) 0.031(2) -0.013(2)
C23 0.070(5) 0.222(11) 0.312(14) -0.226(11) 0.072(7) -0.063(6)
C24 0.258(12) 0.050(4) 0.131(7) -0.015(4) 0.096(8) -0.011(5)
C25 0.163(7) 0.100(5) 0.152(7) -0.098(5) 0.125(6) -0.079(5)
C31 0.027(2) 0.035(2) 0.0251(18) -0.0032(16) 0.0075(17) 0.0048(17)
C32 0.031(2) 0.033(2) 0.043(2) 0.0048(18) 0.0062(18) 0.0022(17)
C33 0.062(4) 0.050(3) 0.106(5) 0.026(3) -0.016(3) -0.005(3)
C34 0.126(6) 0.052(3) 0.071(4) -0.018(3) 0.030(4) -0.032(4)
C35 0.078(4) 0.054(4) 0.190(7) 0.030(4) 0.084(5) 0.007(3)
C41 0.032(2) 0.037(2) 0.032(2) -0.0072(17) 0.0142(18) 0.0003(18)
C42 0.041(2) 0.058(3) 0.035(2) -0.013(2) 0.020(2) 0.010(2)
C43 0.081(5) 0.226(9) 0.060(4) -0.016(5) 0.032(3) 0.077(5)
C44 0.192(9) 0.120(6) 0.174(8) -0.106(6) 0.149(7) -0.078(6)
C45 0.099(5) 0.110(5) 0.063(4) 0.006(3) 0.051(4) 0.021(4)
C51 0.031(2) 0.031(2) 0.032(2) 0.0060(16) 0.0170(17) -0.0011(17)
C52 0.042(2) 0.027(2) 0.035(2) 0.0021(16) 0.0189(18) -0.0010(17)
C53 0.057(3) 0.042(3) 0.087(4) -0.003(2) 0.050(3) 0.005(2)
C54 0.060(3) 0.033(2) 0.058(3) 0.004(2) 0.037(2) 0.002(2)
C55 0.096(4) 0.054(3) 0.034(2) -0.006(2) 0.019(3) -0.008(3)
O1 0.0304(14) 0.0325(15) 0.0364(14) -0.0003(11) 0.0229(12) -0.0002(11)
O2 0.0221(13) 0.0380(15) 0.0271(13) -0.0029(11) 0.0047(11) 0.0049(11)
O11 0.0368(16) 0.0544(18) 0.0353(15) 0.0146(13) 0.0218(13) 0.0078(14)
O12 0.0298(15) 0.0507(18) 0.0382(15) 0.0136(13) 0.0179(12) 0.0053(13)
O21 0.0398(16) 0.0373(16) 0.0476(16) -0.0145(13) 0.0301(14) -0.0087(13)
O22 0.0429(16) 0.0349(15) 0.0439(16) -0.0125(12) 0.0290(14) -0.0105(13)
O31 0.0282(15) 0.0398(16) 0.0423(16) 0.0061(13) -0.0013(13) -0.0026(12)
O32 0.0301(14) 0.0343(15) 0.0384(15) 0.0052(12) 0.0027(12) 0.0025(12)
O41 0.0320(15) 0.063(2) 0.0297(14) -0.0095(13) 0.0100(12) 0.0142(14)
O42 0.0314(15) 0.0571(19) 0.0327(15) -0.0093(13) 0.0106(13) 0.0138(13)
Cu1 0.0250(2) 0.0260(2) 0.0253(2) -0.00095(18) 0.01528(19) -0.00027(18)
Cu2 0.0197(2) 0.0333(3) 0.0232(2) -0.00494(18) 0.00630(18) 0.00286(18)
N1 0.0254(16) 0.0260(16) 0.0223(14) 0.0012(12) 0.0115(12) 0.0048(12)
C14A 0.091(17) 0.113(17) 0.053(11) -0.007(11) -0.034(11) -0.001(12)
C13A 0.055(10) 0.12(2) 0.074(16) 0.064(14) 0.023(11) 0.011(13)
C15A 0.040(12) 0.12(2) 0.082(15) 0.056(14) 0.031(11) 0.048(14)
O51 0.064(2) 0.0297(16) 0.0565(18) -0.0024(13) 0.0413(16) -0.0024(14)
O52 0.071(2) 0.045(2) 0.108(3) 0.0079(19) 0.067(2) 0.0038(17)

loop_
_atom_type_symbol
_atom_type_description
_atom_type_scat_dispersion_real
_atom_type_scat_dispersion_imag
_atom_type_scat_source
C C 0.0033 0.0016 'International Tables Vol C Tables 4.2.6.8 and 6.1.1.4'
H H 0.0000 0.0000 'International Tables Vol C Tables 4.2.6.8 and 6.1.1.4'
O O 0.0106 0.0060 'International Tables Vol C Tables 4.2.6.8 and 6.1.1.4'
Cu Cu 0.3201 1.2651 'International Tables Vol C Tables 4.2.6.8 and 6.1.1.4'
N N 0.0061 0.0033 'International Tables Vol C Tables 4.2.6.8 and 6.1.1.4'

loop_
_geom_angle_atom_site_label_1
_geom_angle_atom_site_label_2
_geom_angle_atom_site_label_3
_geom_angle
_geom_angle_site_symmetry_1
_geom_angle_site_symmetry_3
C2 C1 N1 112.5(3) . .
C2 C1 H1A 109.1 . .
N1 C1 H1A 109.1 . .
C2 C1 H1B 109.1 . .
N1 C1 H1B 109.1 . .
H1A C1 H1B 107.8 . .
O1 C2 C1 111.1(3) . .
O1 C2 H2A 109.4 . .
C1 C2 H2A 109.4 . .
O1 C2 H2B 109.4 . .
C1 C2 H2B 109.4 . .
H2A C2 H2B 108.0 . .
C4 C3 N1 113.9(3) . .
C4 C3 H3A 108.8 . .
N1 C3 H3A 108.8 . .
C4 C3 H3B 108.8 . .
N1 C3 H3B 108.8 . .
H3A C3 H3B 107.7 . .
O2 C4 C3 111.3(3) . .
O2 C4 H4A 109.4 . .
C3 C4 H4A 109.4 . .
O2 C4 H4B 109.4 . .
C3 C4 H4B 109.4 . .
H4A C4 H4B 108.0 . .
C7 C5 C6 111.7(3) . .
C7 C5 C8 111.1(3) . .
C6 C5 C8 108.6(3) . .
C7 C5 N1 110.0(3) . .
C6 C5 N1 108.0(3) . .
C8 C5 N1 107.2(3) . .
C5 C6 H6A 109.5 . .
C5 C6 H6B 109.5 . .
H6A C6 H6B 109.5 . .
C5 C6 H6C 109.5 . .
H6A C6 H6C 109.5 . .
H6B C6 H6C 109.5 . .
C5 C7 H7A 109.5 . .
C5 C7 H7B 109.5 . .
H7A C7 H7B 109.5 . .
C5 C7 H7C 109.5 . .
H7A C7 H7C 109.5 . .
H7B C7 H7C 109.5 . .
C5 C8 H8A 109.5 . .
C5 C8 H8B 109.5 . .
H8A C8 H8B 109.5 . .
C5 C8 H8C 109.5 . .
H8A C8 H8C 109.5 . .
H8B C8 H8C 109.5 . .
O12 C11 O11 125.2(3) . .
O12 C11 C12 117.7(3) . .
O11 C11 C12 117.1(3) . .
C13A C12 C13 133.2(10) . .
C13A C12 C15A 110.0(15) . .
C13 C12 C15A 41.8(10) . .
C13A C12 C15 52.5(10) . .
C13 C12 C15 115.3(9) . .
C15A C12 C15 135.7(10) . .
C13A C12 C11 113.8(8) . .
C13 C12 C11 112.4(6) . .
C15A C12 C11 113.2(8) . .
C15 C12 C11 110.9(6) . .
C13A C12 C14 55.6(12) . .
C13 C12 C14 106.8(10) . .
C15A C12 C14 65.8(13) . .
C15 C12 C14 107.6(11) . .
C11 C12 C14 102.7(6) . .
C13A C12 C14A 113.0(14) . .
C13 C12 C14A 64.7(10) . .
C15A C12 C14A 105.8(15) . .
C15 C12 C14A 62.2(11) . .
C11 C12 C14A 100.4(7) . .
C14 C12 C14A 156.8(8) . .
C12 C13 H13A 109.5 . .
C12 C13 H13B 109.5 . .
H13A C13 H13B 109.5 . .
C12 C13 H13C 109.5 . .
H13A C13 H13C 109.5 . .
H13B C13 H13C 109.5 . .
C12 C14 H14A 109.5 . .
C12 C14 H14B 109.5 . .
H14A C14 H14B 109.5 . .
C12 C14 H14C 109.5 . .
H14A C14 H14C 109.5 . .
H14B C14 H14C 109.5 . .
C12 C15 H15A 109.5 . .
C12 C15 H15B 109.5 . .
H15A C15 H15B 109.5 . .
C12 C15 H15C 109.5 . .
H15A C15 H15C 109.5 . .
H15B C15 H15C 109.5 . .
O21 C21 O22 124.2(3) . .
O21 C21 C22 116.9(3) . .
O22 C21 C22 118.8(3) . .
C23 C22 C25 118.3(6) . .
C23 C22 C21 112.1(4) . .
C25 C22 C21 113.6(4) . .
C23 C22 C24 102.4(7) . .
C25 C22 C24 104.0(5) . .
C21 C22 C24 104.3(4) . .
C22 C23 H23A 109.5 . .
C22 C23 H23B 109.5 . .
H23A C23 H23B 109.5 . .
C22 C23 H23C 109.5 . .
H23A C23 H23C 109.5 . .
H23B C23 H23C 109.5 . .
C22 C24 H24A 109.5 . .
C22 C24 H24B 109.5 . .
H24A C24 H24B 109.5 . .
C22 C24 H24C 109.5 . .
H24A C24 H24C 109.5 . .
H24B C24 H24C 109.5 . .
C22 C25 H25A 109.5 . .
C22 C25 H25B 109.5 . .
H25A C25 H25B 109.5 . .
C22 C25 H25C 109.5 . .
H25A C25 H25C 109.5 . .
H25B C25 H25C 109.5 . .
O31 C31 O32 125.3(4) . .
O31 C31 C32 117.5(3) . .
O32 C31 C32 117.2(3) . .
C35 C32 C33 112.8(5) . .
C35 C32 C31 110.1(4) . .
C33 C32 C31 111.8(4) . .
C35 C32 C34 107.6(5) . .
C33 C32 C34 107.9(4) . .
C31 C32 C34 106.3(4) . .
C32 C33 H33A 109.5 . .
C32 C33 H33B 109.5 . .
H33A C33 H33B 109.5 . .
C32 C33 H33C 109.5 . .
H33A C33 H33C 109.5 . .
H33B C33 H33C 109.5 . .
C32 C34 H34A 109.5 . .
C32 C34 H34B 109.5 . .
H34A C34 H34B 109.5 . .
C32 C34 H34C 109.5 . .
H34A C34 H34C 109.5 . .
H34B C34 H34C 109.5 . .
C32 C35 H35A 109.5 . .
C32 C35 H35B 109.5 . .
H35A C35 H35B 109.5 . .
C32 C35 H35C 109.5 . .
H35A C35 H35C 109.5 . .
H35B C35 H35C 109.5 . .
O41 C41 O42 125.7(3) . .
O41 C41 C42 116.3(3) . .
O42 C41 C42 118.1(3) . .
C44 C42 C43 115.0(6) . .
C44 C42 C41 107.8(4) . .
C43 C42 C41 111.3(4) . .
C44 C42 C45 108.2(5) . .
C43 C42 C45 106.3(5) . .
C41 C42 C45 107.9(4) . .
C42 C43 H43A 109.5 . .
C42 C43 H43B 109.5 . .
H43A C43 H43B 109.5 . .
C42 C43 H43C 109.5 . .
H43A C43 H43C 109.5 . .
H43B C43 H43C 109.5 . .
C42 C44 H44A 109.5 . .
C42 C44 H44B 109.5 . .
H44A C44 H44B 109.5 . .
C42 C44 H44C 109.5 . .
H44A C44 H44C 109.5 . .
H44B C44 H44C 109.5 . .
C42 C45 H45A 109.5 . .
C42 C45 H45B 109.5 . .
H45A C45 H45B 109.5 . .
C42 C45 H45C 109.5 . .
H45A C45 H45C 109.5 . .
H45B C45 H45C 109.5 . .
O52 C51 O51 122.4(4) . .
O52 C51 C52 118.9(3) . .
O51 C51 C52 118.3(3) . .
C54 C52 C55 110.0(4) . .
C54 C52 C51 110.9(3) . .
C55 C52 C51 106.0(3) . .
C54 C52 C53 109.5(4) . .
C55 C52 C53 109.7(4) . .
C51 C52 C53 110.8(3) . .
C52 C53 H53A 109.5 . .
C52 C53 H53B 109.5 . .
H53A C53 H53B 109.5 . .
C52 C53 H53C 109.5 . .
H53A C53 H53C 109.5 . .
H53B C53 H53C 109.5 . .
C52 C54 H54A 109.5 . .
C52 C54 H54B 109.5 . .
H54A C54 H54B 109.5 . .
C52 C54 H54C 109.5 . .
H54A C54 H54C 109.5 . .
H54B C54 H54C 109.5 . .
C52 C55 H55A 109.5 . .
C52 C55 H55B 109.5 . .
H55A C55 H55B 109.5 . .
C52 C55 H55C 109.5 . .
H55A C55 H55C 109.5 . .
H55B C55 H55C 109.5 . .
C2 O1 Cu1 121.4(2) . .
C2 O1 H1O 119.3 . .
Cu1 O1 H1O 119.3 . .
C4 O2 Cu2 120.8(2) . .
C4 O2 H2 119.6 . .
Cu2 O2 H2 119.6 . .
C11 O11 Cu1 123.6(2) . .
C11 O12 Cu1 121.3(2) . 3_557
C21 O21 Cu1 125.9(2) . .
C21 O22 Cu1 120.4(2) . 3_557
C31 O31 Cu2 124.7(2) . .
C31 O32 Cu2 120.7(2) . 3_657
C41 O41 Cu2 123.8(2) . .
C41 O42 Cu2 121.2(2) . 3_657
O21 Cu1 O12 90.27(12) . 3_557
O21 Cu1 O11 89.70(12) . .
O12 Cu1 O11 169.56(11) 3_557 .
O21 Cu1 O22 169.45(11) . 3_557
O12 Cu1 O22 88.62(12) 3_557 3_557
O11 Cu1 O22 89.50(12) . 3_557
O21 Cu1 O1 93.58(10) . .
O12 Cu1 O1 99.31(10) 3_557 .
O11 Cu1 O1 91.11(10) . .
O22 Cu1 O1 96.94(10) 3_557 .
O21 Cu1 Cu1 82.77(8) . 3_557
O12 Cu1 Cu1 85.96(8) 3_557 3_557
O11 Cu1 Cu1 83.69(8) . 3_557
O22 Cu1 Cu1 86.69(8) 3_557 3_557
O1 Cu1 Cu1 173.64(7) . 3_557
O42 Cu2 O41 169.28(11) 3_657 .
O42 Cu2 O31 89.66(13) 3_657 .
O41 Cu2 O31 89.95(13) . .
O42 Cu2 O32 89.57(12) 3_657 3_657
O41 Cu2 O32 88.82(12) . 3_657
O31 Cu2 O32 169.28(11) . 3_657
O42 Cu2 O2 97.69(10) 3_657 .
O41 Cu2 O2 93.02(10) . .
O31 Cu2 O2 94.74(10) . .
O32 Cu2 O2 95.96(10) 3_657 .
O42 Cu2 Cu2 85.83(8) 3_657 3_657
O41 Cu2 Cu2 83.48(8) . 3_657
O31 Cu2 Cu2 83.44(8) . 3_657
O32 Cu2 Cu2 85.84(8) 3_657 3_657
O2 Cu2 Cu2 176.04(7) . 3_657
C1 N1 C3 110.4(3) . .
C1 N1 C5 112.9(3) . .
C3 N1 C5 114.6(3) . .
C1 N1 H1N 106.1 . .
C3 N1 H1N 106.1 . .
C5 N1 H1N 106.1 . .
C12 C14A H14D 109.5 . .
C12 C14A H14E 109.5 . .
C12 C14A H14F 109.5 . .
C12 C13A H13D 109.5 . .
C12 C13A H13E 109.5 . .
C12 C13A H13F 109.5 . .
C12 C15A H15D 109.5 . .
C12 C15A H15E 109.5 . .
C12 C15A H15F 109.5 . .

loop_
_geom_bond_atom_site_label_1
_geom_bond_atom_site_label_2
_geom_bond_distance
_geom_bond_site_symmetry_2
C1 C2 1.510(5) .
C1 N1 1.514(4) .
C1 H1A 0.9900 .
C1 H1B 0.9900 .
C2 O1 1.429(4) .
C2 H2A 0.9900 .
C2 H2B 0.9900 .
C3 C4 1.503(5) .
C3 N1 1.517(4) .
C3 H3A 0.9900 .
C3 H3B 0.9900 .
C4 O2 1.418(4) .
C4 H4A 0.9900 .
C4 H4B 0.9900 .
C5 C7 1.524(5) .
C5 C6 1.526(5) .
C5 C8 1.527(5) .
C5 N1 1.540(4) .
C6 H6A 0.9800 .
C6 H6B 0.9800 .
C6 H6C 0.9800 .
C7 H7A 0.9800 .
C7 H7B 0.9800 .
C7 H7C 0.9800 .
C8 H8A 0.9800 .
C8 H8B 0.9800 .
C8 H8C 0.9800 .
C11 O12 1.251(4) .
C11 O11 1.254(4) .
C11 C12 1.527(5) .
C12 C13A 1.456(18) .
C12 C13 1.458(11) .
C12 C15A 1.494(19) .
C12 C15 1.483(11) .
C12 C14 1.585(14) .
C12 C14A 1.675(19) .
C13 H13A 0.9800 .
C13 H13B 0.9800 .
C13 H13C 0.9800 .
C14 H14A 0.9800 .
C14 H14B 0.9800 .
C14 H14C 0.9800 .
C15 H15A 0.9800 .
C15 H15B 0.9800 .
C15 H15C 0.9800 .
C21 O21 1.254(4) .
C21 O22 1.256(4) .
C21 C22 1.524(5) .
C22 C23 1.427(8) .
C22 C25 1.470(7) .
C22 C24 1.574(9) .
C23 H23A 0.9800 .
C23 H23B 0.9800 .
C23 H23C 0.9800 .
C24 H24A 0.9800 .
C24 H24B 0.9800 .
C24 H24C 0.9800 .
C25 H25A 0.9800 .
C25 H25B 0.9800 .
C25 H25C 0.9800 .
C31 O31 1.250(4) .
C31 O32 1.260(4) .
C31 C32 1.535(5) .
C32 C35 1.480(7) .
C32 C33 1.502(6) .
C32 C34 1.550(7) .
C33 H33A 0.9800 .
C33 H33B 0.9800 .
C33 H33C 0.9800 .
C34 H34A 0.9800 .
C34 H34B 0.9800 .
C34 H34C 0.9800 .
C35 H35A 0.9800 .
C35 H35B 0.9800 .
C35 H35C 0.9800 .
C41 O41 1.252(4) .
C41 O42 1.258(4) .
C41 C42 1.532(5) .
C42 C44 1.483(8) .
C42 C43 1.488(7) .
C42 C45 1.544(7) .
C43 H43A 0.9800 .
C43 H43B 0.9800 .
C43 H43C 0.9800 .
C44 H44A 0.9800 .
C44 H44B 0.9800 .
C44 H44C 0.9800 .
C45 H45A 0.9800 .
C45 H45B 0.9800 .
C45 H45C 0.9800 .
C51 O52 1.243(5) .
C51 O51 1.247(4) .
C51 C52 1.531(5) .
C52 C54 1.523(5) .
C52 C55 1.529(6) .
C52 C53 1.536(6) .
C53 H53A 0.9800 .
C53 H53B 0.9800 .
C53 H53C 0.9800 .
C54 H54A 0.9800 .
C54 H54B 0.9800 .
C54 H54C 0.9800 .
C55 H55A 0.9800 .
C55 H55B 0.9800 .
C55 H55C 0.9800 .
O1 Cu1 2.159(2) .
O1 H1O 0.9500 .
O2 Cu2 2.192(2) .
O2 H2 0.9500 .
O11 Cu1 1.961(3) .
O12 Cu1 1.957(3) 3_557
O21 Cu1 1.950(3) .
O22 Cu1 1.969(3) 3_557
O31 Cu2 1.957(3) .
O32 Cu2 1.974(3) 3_657
O41 Cu2 1.951(3) .
O42 Cu2 1.945(3) 3_657
Cu1 O12 1.957(3) 3_557
Cu1 O22 1.969(3) 3_557
Cu1 Cu1 2.5776(8) 3_557
Cu2 O42 1.945(3) 3_657
Cu2 O32 1.974(3) 3_657
Cu2 Cu2 2.5959(8) 3_657
N1 H1N 0.9300 .
C14A H14D 0.9800 .
C14A H14E 0.9800 .
C14A H14F 0.9800 .
C13A H13D 0.9800 .
C13A H13E 0.9800 .
C13A H13F 0.9800 .
C15A H15D 0.9800 .
C15A H15E 0.9800 .
C15A H15F 0.9800 .

loop_
_geom_hbond_atom_site_label_D
_geom_hbond_atom_site_label_H
_geom_hbond_atom_site_label_A
_geom_hbond_distance_DH
_geom_hbond_distance_HA
_geom_hbond_distance_DA
_geom_hbond_angle_DHA
O1 H1O O51 0.95 1.89 2.617(4) 132
O2 H2 O52 0.95 1.86 2.694(4) 145
O2 H2 O51 0.95 2.40 3.085(4) 129
N1 H1N O51 0.93 1.81 2.730(4) 169

loop_
_platon_squeeze_void_nr
_platon_squeeze_void_average_x
_platon_squeeze_void_average_y
_platon_squeeze_void_average_z
_platon_squeeze_void_volume
_platon_squeeze_void_count_electrons
_platon_squeeze_void_content
1 0.156 0.054 0.350 57 9 ' '
2 0.844 -0.054 0.650 58 8 ' '
3 0.348 0.184 0.530 11 0 ' '
4 0.656 0.446 0.850 58 9 ' '
5 0.848 0.315 0.030 11 0 ' '
6 0.344 0.554 0.150 58 8 ' '
7 0.152 0.684 0.970 11 0 ' '
8 0.652 0.815 0.470 11 0 ' '
